data_4502879
loop_
_publ_author_name
'Song, Xue-Zhi'
'Song, Shu-Yan'
'Qin, Chao'
'Su, Sheng-Qun'
'Zhao, Shu-Na'
'Zhu, Min'
'Hao, Zhao-Min'
'Zhang, Hong-Jie'

_publ_section_title
;
 Syntheses, Structures, and Photoluminescent Properties of Coordination
 Polymers Based on 1,4-Bis(imidazol-l-yl-methyl)benzene and Various
 Aromatic Dicarboxylic Acids
;
_journal_issue 1
_journal_name_full 'Crystal Growth &amp; Design'
_journal_page_first 253
_journal_paper_doi 10.1021/cg201025u
_journal_volume 12
_journal_year 2012
_chemical_formula_moiety '[Co(BPDC)(bix)](DMF)3'
_chemical_formula_sum 'C37 H43 Co N7 O7'
_chemical_formula_weight 756.71
_chemical_name_systematic ?
_space_group_IT_number 2
_symmetry_cell_setting triclinic
_symmetry_space_group_name_Hall '-P 1'
_symmetry_space_group_name_H-M 'P -1'
_atom_sites_solution_hydrogens geom
_atom_sites_solution_primary Patterson
_atom_sites_solution_secondary difmap
_audit_creation_method SHELXL-97
_cell_angle_alpha 79.3810(10)
_cell_angle_beta 70.7780(10)
_cell_angle_gamma 69.5720(10)
_cell_formula_units_Z 2
_cell_length_a 12.6183(6)
_cell_length_b 12.8952(6)
_cell_length_c 13.6128(6)
_cell_measurement_reflns_used 5166
_cell_measurement_temperature 187(2)
_cell_measurement_theta_max 26.08
_cell_measurement_theta_min 2.83
_cell_volume 1953.96(16)
_computing_cell_refinement 'Bruker SAINT'
_computing_data_collection 'Bruker APEX2'
_computing_data_reduction 'Bruker SAINT'
_computing_molecular_graphics 'Bruker SHELXTL'
_computing_publication_material 'Bruker SHELXTL'
_computing_structure_refinement 'SHELXL-97 (Sheldrick, 1997)'
_computing_structure_solution 'SHELXS-97 (Sheldrick, 1997)'
_diffrn_ambient_temperature 187(2)
_diffrn_measured_fraction_theta_full 0.985
_diffrn_measured_fraction_theta_max 0.985
_diffrn_measurement_device_type 'Bruker APEX-II CCD'
_diffrn_measurement_method '\f and \w scans'
_diffrn_radiation_monochromator graphite
_diffrn_radiation_source 'fine-focus sealed tube'
_diffrn_radiation_type MoK\a
_diffrn_radiation_wavelength 0.71073
_diffrn_reflns_av_R_equivalents 0.0206
_diffrn_reflns_av_sigmaI/netI 0.0476
_diffrn_reflns_limit_h_max 15
_diffrn_reflns_limit_h_min -14
_diffrn_reflns_limit_k_max 15
_diffrn_reflns_limit_k_min -15
_diffrn_reflns_limit_l_max 11
_diffrn_reflns_limit_l_min -16
_diffrn_reflns_number 10911
_diffrn_reflns_theta_full 26.10
_diffrn_reflns_theta_max 26.10
_diffrn_reflns_theta_min 2.03
_diffrn_standards_number 0
_exptl_absorpt_coefficient_mu 0.494
_exptl_absorpt_correction_T_max 0.9386
_exptl_absorpt_correction_T_min 0.9033
_exptl_absorpt_correction_type multi-scan
_exptl_absorpt_process_details 'SADABS, Sheldrick, 1996'
_exptl_crystal_colour purple
_exptl_crystal_density_diffrn 1.286
_exptl_crystal_density_method 'not measured'
_exptl_crystal_description plate
_exptl_crystal_F_000 794
_exptl_crystal_size_max 0.21
_exptl_crystal_size_mid 0.14
_exptl_crystal_size_min 0.13
_refine_diff_density_max 0.964
_refine_diff_density_min -0.978
_refine_diff_density_rms 0.099
_refine_ls_extinction_method none
_refine_ls_goodness_of_fit_ref 1.050
_refine_ls_hydrogen_treatment constr
_refine_ls_matrix_type full
_refine_ls_number_parameters 402
_refine_ls_number_reflns 7626
_refine_ls_number_restraints 0
_refine_ls_restrained_S_all 1.050
_refine_ls_R_factor_all 0.0987
_refine_ls_R_factor_gt 0.0782
_refine_ls_shift/su_max 0.000
_refine_ls_shift/su_mean 0.000
_refine_ls_structure_factor_coef Fsqd
_refine_ls_weighting_details 'calc w=1/[\s^2^(Fo^2^)+(0.1363P)^2^+3.0573P] where P=(Fo^2^+2Fc^2^)/3'
_refine_ls_weighting_scheme calc
_refine_ls_wR_factor_gt 0.2197
_refine_ls_wR_factor_ref 0.2398
_reflns_number_gt 5852
_reflns_number_total 7626
_reflns_threshold_expression >2sigma(I)
_cod_data_source_file cg201025u_si_002.cif
_cod_data_source_block 5
_cod_depositor_comments
;
The following automatic conversions were performed:

'_symmetry_cell_setting' value 'Triclinic' changed to 'triclinic'
according to /home/saulius/struct/CIF-dictionaries/cif_core.dic
dictionary named 'cif_core.dic' version 2.4.1 from 2010-06-29.

Automatic conversion script
Id: cif_fix_values 1715 2011-07-08 13:25:40Z adriana 

The following automatic conversions were performed:

'_exptl_absorpt_correction_type' value 'multi-scans' was replaced
with the value 'multi-scan' as specified in the replacement file
'src/cod-tools/trunk/data/replacement-values/replacement_values.lst'.

Automatic conversion script
Id: cif_fix_values 5376 2017-05-30 11:51:03Z andrius 
;
_cod_original_sg_symbol_H-M P-1
_cod_database_code 4502879

loop_
_symmetry_equiv_pos_as_xyz
'x, y, z'
'-x, -y, -z'

loop_
_atom_site_label
_atom_site_type_symbol
_atom_site_fract_x
_atom_site_fract_y
_atom_site_fract_z
_atom_site_U_iso_or_equiv
_atom_site_adp_type
_atom_site_occupancy
_atom_site_symmetry_multiplicity
_atom_site_calc_flag
_atom_site_refinement_flags
C29 C 0.6290(7) 0.6325(6) -0.0661(6) 0.0776(18) Uiso 1 1 d .
C30 C 0.6993(13) 0.4664(12) 0.0411(11) 0.161(5) Uiso 1 1 d .
C31 C 0.4985(11) 0.5897(9) 0.1023(9) 0.129(3) Uiso 1 1 d .
C32 C 0.7542(9) 0.6787(9) 0.1322(8) 0.111(3) Uiso 1 1 d .
C33 C 0.8519(19) 0.7170(17) 0.2211(17) 0.237(8) Uiso 1 1 d .
C34 C 0.8461(13) 0.8034(12) 0.0181(11) 0.159(5) Uiso 1 1 d .
C35 C 0.8337(11) 0.3412(10) 0.7512(10) 0.062(3) Uiso 0.50 1 d P
C35' C 0.9288(19) 0.1996(17) 0.6360(17) 0.112(6) Uiso 0.50 1 d P
C36 C 0.927(2) 0.434(2) 0.6302(19) 0.276(11) Uiso 1 1 d .
C37 C 0.995(2) 0.281(2) 0.578(2) 0.284(11) Uiso 1 1 d .
N5 N 0.6151(6) 0.5648(6) 0.0206(6) 0.0937(19) Uiso 1 1 d .
N6 N 0.8430(8) 0.7198(7) 0.1063(7) 0.125(3) Uiso 1 1 d .
N7 N 0.9125(8) 0.3169(8) 0.6610(7) 0.122(3) Uiso 1 1 d .
O5 O 0.7256(6) 0.6156(5) -0.1349(5) 0.1084(18) Uiso 1 1 d .
O6 O 0.7238(6) 0.6133(5) 0.2069(5) 0.1124(19) Uiso 1 1 d .
O7 O 0.7990(13) 0.2690(13) 0.7881(12) 0.129(4) Uiso 0.50 1 d P
O7' O 0.8567(17) 0.1705(16) 0.7287(15) 0.165(6) Uiso 0.50 1 d P
C1 C 0.3812(4) 0.8106(4) 0.7382(3) 0.0386(10) Uani 1 1 d .
C2 C 0.2679(4) 0.8651(4) 0.8161(3) 0.0378(10) Uani 1 1 d .
C3 C 0.2481(4) 0.8359(4) 0.9215(4) 0.0445(11) Uani 1 1 d .
H3 H 0.3063 0.7796 0.9449 0.053 Uiso 1 1 calc R
C4 C 0.1452(4) 0.8871(4) 0.9928(4) 0.0464(11) Uani 1 1 d .
H4 H 0.1349 0.8650 1.0634 0.056 Uiso 1 1 calc R
C5 C 0.0564(4) 0.9714(4) 0.9616(3) 0.0424(10) Uani 1 1 d .
C6 C 0.0757(5) 1.0019(6) 0.8558(4) 0.075(2) Uani 1 1 d .
H6 H 0.0173 1.0580 0.8323 0.090 Uiso 1 1 calc R
C7 C 0.1806(5) 0.9500(5) 0.7841(4) 0.0646(17) Uani 1 1 d .
H7 H 0.1923 0.9727 0.7134 0.078 Uiso 1 1 calc R
C8 C 0.4855(4) 0.8355(3) 0.3693(3) 0.0360(9) Uani 1 1 d .
C9 C 0.4869(4) 0.8865(3) 0.2608(3) 0.0348(9) Uani 1 1 d .
C10 C 0.5501(7) 0.9587(6) 0.2129(4) 0.083(2) Uani 1 1 d .
H10 H 0.5908 0.9779 0.2488 0.100 Uiso 1 1 calc R
C11 C 0.5538(8) 1.0032(7) 0.1123(5) 0.093(3) Uani 1 1 d .
H11 H 0.5966 1.0526 0.0821 0.112 Uiso 1 1 calc R
C12 C 0.4963(4) 0.9770(4) 0.0545(3) 0.0392(10) Uani 1 1 d .
C13 C 0.4292(4) 0.9088(4) 0.1051(3) 0.0445(11) Uani 1 1 d .
H13 H 0.3851 0.8926 0.0706 0.053 Uiso 1 1 calc R
C14 C 0.4250(4) 0.8632(4) 0.2065(3) 0.0449(11) Uani 1 1 d .
H14 H 0.3796 0.8162 0.2379 0.054 Uiso 1 1 calc R
C15 C 0.6972(4) 0.8150(4) 0.6659(3) 0.0386(10) Uani 1 1 d .
H15 H 0.6838 0.7588 0.7173 0.046 Uiso 1 1 calc R
C16 C 0.6969(4) 0.9271(4) 0.5285(4) 0.0431(10) Uani 1 1 d .
H16 H 0.6820 0.9634 0.4665 0.052 Uiso 1 1 calc R
C17 C 0.7601(4) 0.9513(4) 0.5781(4) 0.0494(12) Uani 1 1 d .
H17 H 0.7974 1.0057 0.5568 0.059 Uiso 1 1 calc R
C18 C 0.8191(4) 0.8728(5) 0.7437(4) 0.0556(14) Uani 1 1 d .
H18A H 0.7807 0.8388 0.8091 0.067 Uiso 1 1 calc R
H18B H 0.8128 0.9469 0.7556 0.067 Uiso 1 1 calc R
C19 C 0.9482(4) 0.8050(4) 0.7083(4) 0.0427(11) Uani 1 1 d .
C20 C 0.9847(4) 0.6931(5) 0.7281(4) 0.0566(13) Uani 1 1 d .
H20 H 0.9289 0.6573 0.7641 0.068 Uiso 1 1 calc R
C21 C 0.8988(5) 0.3686(4) 0.3032(4) 0.0546(13) Uani 1 1 d .
H21 H 0.8765 0.4449 0.2870 0.066 Uiso 1 1 calc R
C22 C 0.8144(4) 0.3183(4) 0.3588(3) 0.0351(9) Uani 1 1 d .
C23 C 0.8492(4) 0.2055(4) 0.3804(5) 0.0527(13) Uani 1 1 d .
H23 H 0.7934 0.1700 0.4175 0.063 Uiso 1 1 calc R
C24 C 1.0324(5) 0.8558(4) 0.6531(5) 0.0607(15) Uani 1 1 d .
H24 H 1.0094 0.9324 0.6381 0.073 Uiso 1 1 calc R
C25 C 0.6846(4) 0.3838(4) 0.3913(4) 0.0405(10) Uani 1 1 d .
H25A H 0.6622 0.4255 0.3304 0.049 Uiso 1 1 calc R
H25B H 0.6388 0.3327 0.4192 0.049 Uiso 1 1 calc R
C26 C 0.6309(4) 0.5704(3) 0.4538(3) 0.0362(9) Uani 1 1 d .
H26 H 0.6305 0.6092 0.3891 0.043 Uiso 1 1 calc R
C27 C 0.6170(4) 0.5314(4) 0.6166(3) 0.0421(10) Uani 1 1 d .
H27 H 0.6046 0.5389 0.6865 0.051 Uiso 1 1 calc R
C28 C 0.6480(4) 0.4342(4) 0.5744(4) 0.0453(11) Uani 1 1 d .
H28 H 0.6613 0.3636 0.6087 0.054 Uiso 1 1 calc R
N1 N 0.6068(3) 0.6173(3) 0.5401(3) 0.0347(8) Uani 1 1 d .
N2 N 0.6557(3) 0.4612(3) 0.4704(3) 0.0345(8) Uani 1 1 d .
N3 N 0.6576(3) 0.8406(3) 0.5830(3) 0.0365(8) Uani 1 1 d .
N4 N 0.7589(3) 0.8804(3) 0.6657(3) 0.0427(9) Uani 1 1 d .
O1 O 0.4611(3) 0.7371(3) 0.7663(3) 0.0496(8) Uani 1 1 d .
O2 O 0.3886(3) 0.8468(3) 0.6428(2) 0.0425(7) Uani 1 1 d .
O3 O 0.5584(3) 0.8509(3) 0.4075(2) 0.0419(7) Uani 1 1 d .
O4 O 0.4165(3) 0.7819(3) 0.4160(2) 0.0443(8) Uani 1 1 d .
Co1 Co 0.54552(5) 0.78239(5) 0.55048(4) 0.0318(2) Uani 1 1 d .

loop_
_atom_site_aniso_label
_atom_site_aniso_U_11
_atom_site_aniso_U_22
_atom_site_aniso_U_33
_atom_site_aniso_U_23
_atom_site_aniso_U_13
_atom_site_aniso_U_12
C1 0.036(2) 0.041(2) 0.039(2) -0.0155(19) -0.0010(18) -0.015(2)
C2 0.035(2) 0.046(2) 0.033(2) -0.0132(18) -0.0015(17) -0.0157(19)
C3 0.035(2) 0.042(2) 0.045(3) -0.001(2) -0.0041(19) -0.0065(19)
C4 0.045(3) 0.051(3) 0.030(2) -0.0004(19) -0.0032(19) -0.009(2)
C5 0.036(2) 0.051(3) 0.034(2) -0.012(2) -0.0054(19) -0.007(2)
C6 0.053(3) 0.101(5) 0.034(3) -0.017(3) -0.012(2) 0.026(3)
C7 0.053(3) 0.090(4) 0.026(2) -0.012(2) -0.007(2) 0.009(3)
C8 0.043(2) 0.030(2) 0.0266(19) -0.0026(16) -0.0092(17) -0.0010(18)
C9 0.043(2) 0.033(2) 0.0251(19) -0.0007(16) -0.0094(17) -0.0099(18)
C10 0.152(7) 0.110(5) 0.045(3) 0.036(3) -0.056(4) -0.106(5)
C11 0.173(8) 0.127(6) 0.051(3) 0.045(4) -0.064(4) -0.127(6)
C12 0.054(3) 0.040(2) 0.029(2) 0.0019(18) -0.0160(19) -0.019(2)
C13 0.052(3) 0.057(3) 0.034(2) 0.002(2) -0.018(2) -0.025(2)
C14 0.051(3) 0.056(3) 0.033(2) 0.010(2) -0.014(2) -0.028(2)
C15 0.030(2) 0.044(2) 0.036(2) -0.0005(18) -0.0084(17) -0.0062(18)
C16 0.039(2) 0.043(2) 0.042(2) 0.0052(19) -0.0104(19) -0.010(2)
C17 0.039(2) 0.041(3) 0.067(3) -0.003(2) -0.014(2) -0.013(2)
C18 0.033(2) 0.073(4) 0.058(3) -0.033(3) -0.015(2) 0.003(2)
C19 0.031(2) 0.052(3) 0.045(2) -0.022(2) -0.0131(19) -0.001(2)
C20 0.035(2) 0.062(3) 0.060(3) 0.002(3) -0.003(2) -0.014(2)
C21 0.045(3) 0.040(3) 0.066(3) 0.005(2) -0.008(2) -0.010(2)
C22 0.029(2) 0.042(2) 0.032(2) -0.0103(17) -0.0072(16) -0.0059(18)
C23 0.033(2) 0.040(3) 0.081(4) -0.002(2) -0.014(2) -0.010(2)
C24 0.039(3) 0.034(2) 0.109(5) -0.015(3) -0.027(3) -0.001(2)
C25 0.032(2) 0.044(2) 0.041(2) -0.0126(19) -0.0073(18) -0.0056(19)
C26 0.033(2) 0.036(2) 0.030(2) 0.0002(17) -0.0066(16) -0.0027(17)
C27 0.050(3) 0.041(2) 0.029(2) 0.0005(18) -0.0121(19) -0.006(2)
C28 0.058(3) 0.033(2) 0.036(2) 0.0018(18) -0.013(2) -0.007(2)
N1 0.0345(18) 0.0328(18) 0.0283(17) -0.0005(14) -0.0059(14) -0.0040(15)
N2 0.0296(17) 0.0350(19) 0.0323(18) -0.0050(14) -0.0080(14) -0.0016(14)
N3 0.0332(18) 0.0387(19) 0.0324(18) 0.0008(15) -0.0074(14) -0.0085(15)
N4 0.0273(18) 0.048(2) 0.050(2) -0.0150(18) -0.0134(16) -0.0010(16)
O1 0.0400(18) 0.0489(19) 0.0473(19) -0.0101(15) -0.0018(15) -0.0055(15)
O2 0.0346(16) 0.0538(19) 0.0353(16) -0.0142(14) -0.0008(12) -0.0124(14)
O3 0.0480(18) 0.0496(18) 0.0298(15) 0.0019(13) -0.0163(13) -0.0152(15)
O4 0.057(2) 0.0415(17) 0.0327(16) 0.0043(13) -0.0093(14) -0.0194(15)
Co1 0.0301(3) 0.0345(3) 0.0251(3) -0.0021(2) -0.0049(2) -0.0062(2)

loop_
_atom_type_symbol
_atom_type_description
_atom_type_scat_dispersion_real
_atom_type_scat_dispersion_imag
_atom_type_scat_source
C C 0.0033 0.0016 'International Tables Vol C Tables 4.2.6.8 and 6.1.1.4'
H H 0.0000 0.0000 'International Tables Vol C Tables 4.2.6.8 and 6.1.1.4'
N N 0.0061 0.0033 'International Tables Vol C Tables 4.2.6.8 and 6.1.1.4'
O O 0.0106 0.0060 'International Tables Vol C Tables 4.2.6.8 and 6.1.1.4'
Co Co 0.3494 0.9721 'International Tables Vol C Tables 4.2.6.8 and 6.1.1.4'

loop_
_geom_angle_atom_site_label_1
_geom_angle_atom_site_label_2
_geom_angle_atom_site_label_3
_geom_angle
_geom_angle_site_symmetry_1
_geom_angle_site_symmetry_3
O5 C29 N5 121.1(7) . .
O6 C32 N6 130.3(10) . .
O7 C35 N7 110.2(13) . .
O7' C35' C37 146(2) . .
O7' C35' N7 97.2(16) . .
C37 C35' N7 49.7(12) . .
N7 C36 C37 39.5(10) . .
N7 C37 C35' 66.5(16) . .
N7 C37 C36 50.0(12) . .
C35' C37 C36 116(2) . .
C29 N5 C30 125.6(9) . .
C29 N5 C31 119.3(8) . .
C30 N5 C31 115.0(9) . .
C32 N6 C34 115.6(10) . .
C32 N6 C33 97.6(11) . .
C34 N6 C33 132.6(12) . .
C37 N7 C35 172.6(16) . .
C37 N7 C35' 63.8(14) . .
C35 N7 C35' 110.8(12) . .
C37 N7 C36 90.5(15) . .
C35 N7 C36 95.6(13) . .
C35' N7 C36 152.6(14) . .
C35 O7 O7' 114.0(16) . .
C35' O7' O7 107.3(17) . .
O1 C1 O2 123.5(4) . .
O1 C1 C2 120.9(4) . .
O2 C1 C2 115.5(4) . .
C3 C2 C7 117.6(4) . .
C3 C2 C1 122.0(4) . .
C7 C2 C1 120.4(4) . .
C4 C3 C2 121.9(4) . .
C4 C3 H3 119.1 . .
C2 C3 H3 119.1 . .
C3 C4 C5 121.1(4) . .
C3 C4 H4 119.5 . .
C5 C4 H4 119.5 . .
C4 C5 C6 117.5(4) . .
C4 C5 C5 121.8(5) . 2_577
C6 C5 C5 120.8(5) . 2_577
C5 C6 C7 121.1(5) . .
C5 C6 H6 119.5 . .
C7 C6 H6 119.5 . .
C2 C7 C6 120.9(5) . .
C2 C7 H7 119.6 . .
C6 C7 H7 119.6 . .
O4 C8 O3 124.2(4) . .
O4 C8 C9 119.7(4) . .
O3 C8 C9 116.1(4) . .
C14 C9 C10 117.8(4) . .
C14 C9 C8 121.3(4) . .
C10 C9 C8 120.9(4) . .
C9 C10 C11 120.8(5) . .
C9 C10 H10 119.6 . .
C11 C10 H10 119.6 . .
C10 C11 C12 122.3(5) . .
C10 C11 H11 118.8 . .
C12 C11 H11 118.8 . .
C13 C12 C11 116.1(4) . .
C13 C12 C12 122.1(5) . 2_675
C11 C12 C12 121.8(5) . 2_675
C12 C13 C14 122.0(4) . .
C12 C13 H13 119.0 . .
C14 C13 H13 119.0 . .
C9 C14 C13 120.9(4) . .
C9 C14 H14 119.6 . .
C13 C14 H14 119.6 . .
N3 C15 N4 110.9(4) . .
N3 C15 H15 124.5 . .
N4 C15 H15 124.5 . .
C17 C16 N3 109.7(4) . .
C17 C16 H16 125.2 . .
N3 C16 H16 125.2 . .
C16 C17 N4 106.5(4) . .
C16 C17 H17 126.8 . .
N4 C17 H17 126.7 . .
N4 C18 C19 111.4(4) . .
N4 C18 H18A 109.3 . .
C19 C18 H18A 109.3 . .
N4 C18 H18B 109.3 . .
C19 C18 H18B 109.3 . .
H18A C18 H18B 108.0 . .
C20 C19 C24 117.9(4) . .
C20 C19 C18 121.6(5) . .
C24 C19 C18 120.5(5) . .
C19 C20 C21 121.9(5) . 2_766
C19 C20 H20 119.0 . .
C21 C20 H20 119.0 2_766 .
C20 C21 C22 120.4(5) 2_766 .
C20 C21 H21 119.8 2_766 .
C22 C21 H21 119.8 . .
C23 C22 C21 118.7(4) . .
C23 C22 C25 119.6(4) . .
C21 C22 C25 121.6(4) . .
C22 C23 C24 120.0(5) . 2_766
C22 C23 H23 120.0 . .
C24 C23 H23 120.0 2_766 .
C19 C24 C23 121.0(5) . 2_766
C19 C24 H24 119.5 . .
C23 C24 H24 119.5 2_766 .
N2 C25 C22 112.5(4) . .
N2 C25 H25A 109.1 . .
C22 C25 H25A 109.1 . .
N2 C25 H25B 109.1 . .
C22 C25 H25B 109.1 . .
H25A C25 H25B 107.8 . .
N1 C26 N2 111.8(4) . .
N1 C26 H26 124.1 . .
N2 C26 H26 124.1 . .
C28 C27 N1 109.4(4) . .
C28 C27 H27 125.3 . .
N1 C27 H27 125.3 . .
C27 C28 N2 106.0(4) . .
C27 C28 H28 127.0 . .
N2 C28 H28 127.0 . .
C26 N1 C27 105.4(4) . .
C26 N1 Co1 123.6(3) . .
C27 N1 Co1 130.5(3) . .
C26 N2 C28 107.5(4) . .
C26 N2 C25 125.8(4) . .
C28 N2 C25 126.7(4) . .
C15 N3 C16 105.4(4) . .
C15 N3 Co1 128.5(3) . .
C16 N3 Co1 125.7(3) . .
C15 N4 C17 107.5(4) . .
C15 N4 C18 125.7(4) . .
C17 N4 C18 126.8(5) . .
C1 O2 Co1 111.9(3) . .
C8 O3 Co1 112.0(3) . .
O2 Co1 O3 110.77(14) . .
O2 Co1 N3 107.74(14) . .
O3 Co1 N3 98.29(14) . .
O2 Co1 N1 118.78(14) . .
O3 Co1 N1 106.56(14) . .
N3 Co1 N1 112.78(15) . .

loop_
_geom_bond_atom_site_label_1
_geom_bond_atom_site_label_2
_geom_bond_distance
_geom_bond_site_symmetry_2
C29 O5 1.245(9) .
C29 N5 1.333(9) .
C30 N5 1.393(14) .
C31 N5 1.493(13) .
C32 O6 1.243(11) .
C32 N6 1.322(12) .
C33 N6 1.60(2) .
C34 N6 1.459(15) .
C35 O7 1.131(17) .
C35 N7 1.310(14) .
C35' O7' 1.37(2) .
C35' C37 1.51(3) .
C35' N7 1.54(2) .
C36 N7 1.54(2) .
C36 C37 2.01(3) .
C37 N7 1.28(3) .
O7 O7' 1.46(2) .
C1 O1 1.230(6) .
C1 O2 1.281(6) .
C1 C2 1.496(6) .
C2 C3 1.376(6) .
C2 C7 1.378(7) .
C3 C4 1.368(6) .
C3 H3 0.9300 .
C4 C5 1.383(7) .
C4 H4 0.9300 .
C5 C6 1.384(7) .
C5 C5 1.495(8) 2_577
C6 C7 1.388(7) .
C6 H6 0.9300 .
C7 H7 0.9300 .
C8 O4 1.239(5) .
C8 O3 1.279(5) .
C8 C9 1.500(5) .
C9 C14 1.368(6) .
C9 C10 1.371(7) .
C10 C11 1.376(7) .
C10 H10 0.9300 .
C11 C12 1.379(7) .
C11 H11 0.9300 .
C12 C13 1.370(6) .
C12 C12 1.479(8) 2_675
C13 C14 1.389(6) .
C13 H13 0.9300 .
C14 H14 0.9300 .
C15 N3 1.323(6) .
C15 N4 1.332(6) .
C15 H15 0.9300 .
C16 C17 1.339(7) .
C16 N3 1.371(6) .
C16 H16 0.9300 .
C17 N4 1.362(6) .
C17 H17 0.9300 .
C18 N4 1.467(6) .
C18 C19 1.514(6) .
C18 H18A 0.9700 .
C18 H18B 0.9700 .
C19 C20 1.357(7) .
C19 C24 1.379(8) .
C20 C21 1.368(7) 2_766
C20 H20 0.9300 .
C21 C20 1.368(7) 2_766
C21 C22 1.377(7) .
C21 H21 0.9300 .
C22 C23 1.370(7) .
C22 C25 1.513(6) .
C23 C24 1.388(7) 2_766
C23 H23 0.9300 .
C24 C23 1.388(7) 2_766
C24 H24 0.9300 .
C25 N2 1.473(5) .
C25 H25A 0.9700 .
C25 H25B 0.9700 .
C26 N1 1.318(5) .
C26 N2 1.324(5) .
C26 H26 0.9300 .
C27 C28 1.352(7) .
C27 N1 1.376(5) .
C27 H27 0.9300 .
C28 N2 1.373(6) .
C28 H28 0.9300 .
N1 Co1 2.010(3) .
N3 Co1 2.009(4) .
O2 Co1 1.946(3) .
O3 Co1 1.963(3) .

loop_
_geom_torsion_atom_site_label_1
_geom_torsion_atom_site_label_2
_geom_torsion_atom_site_label_3
_geom_torsion_atom_site_label_4
_geom_torsion
_geom_torsion_site_symmetry_1
_geom_torsion_site_symmetry_4
O7' C35' C37 N7 -19(4) . .
O7' C35' C37 C36 -27(5) . .
N7 C35' C37 C36 -8.3(13) . .
N7 C36 C37 C35' 9.9(15) . .
O5 C29 N5 C30 -5.3(14) . .
O5 C29 N5 C31 178.5(8) . .
O6 C32 N6 C34 -174.4(11) . .
O6 C32 N6 C33 -29.2(16) . .
C35' C37 N7 C35 44(13) . .
C36 C37 N7 C35 -146(13) . .
C36 C37 N7 C35' 170.3(15) . .
C35' C37 N7 C36 -170.3(15) . .
O7 C35 N7 C37 -41(13) . .
O7 C35 N7 C35' 0.9(18) . .
O7 C35 N7 C36 173.5(15) . .
O7' C35' N7 C37 169(2) . .
O7' C35' N7 C35 -5.1(18) . .
C37 C35' N7 C35 -174.5(18) . .
O7' C35' N7 C36 -169(3) . .
C37 C35' N7 C36 22(3) . .
C37 C36 N7 C35 175.8(16) . .
C37 C36 N7 C35' -19(3) . .
N7 C35 O7 O7' 4(2) . .
C37 C35' O7' O7 21(4) . .
N7 C35' O7' O7 6.5(19) . .
C35 O7 O7' C35' -7(2) . .
O1 C1 C2 C3 0.0(7) . .
O2 C1 C2 C3 -179.1(4) . .
O1 C1 C2 C7 177.8(5) . .
O2 C1 C2 C7 -1.4(7) . .
C7 C2 C3 C4 1.0(8) . .
C1 C2 C3 C4 178.8(4) . .
C2 C3 C4 C5 -0.2(8) . .
C3 C4 C5 C6 -0.1(8) . .
C3 C4 C5 C5 -179.8(6) . 2_577
C4 C5 C6 C7 -0.4(10) . .
C5 C5 C6 C7 179.3(7) 2_577 .
C3 C2 C7 C6 -1.5(9) . .
C1 C2 C7 C6 -179.3(6) . .
C5 C6 C7 C2 1.2(11) . .
O4 C8 C9 C14 -8.8(6) . .
O3 C8 C9 C14 170.9(4) . .
O4 C8 C9 C10 170.9(6) . .
O3 C8 C9 C10 -9.4(7) . .
C14 C9 C10 C11 -2.1(11) . .
C8 C9 C10 C11 178.2(7) . .
C9 C10 C11 C12 -0.8(14) . .
C10 C11 C12 C13 3.7(12) . .
C10 C11 C12 C12 -178.4(8) . 2_675
C11 C12 C13 C14 -3.9(9) . .
C12 C12 C13 C14 178.2(5) 2_675 .
C10 C9 C14 C13 1.9(8) . .
C8 C9 C14 C13 -178.4(4) . .
C12 C13 C14 C9 1.2(8) . .
N3 C16 C17 N4 -1.0(5) . .
N4 C18 C19 C20 -87.9(6) . .
N4 C18 C19 C24 91.2(6) . .
C24 C19 C20 C21 1.2(8) . 2_766
C18 C19 C20 C21 -179.7(5) . 2_766
C20 C21 C22 C23 -1.1(8) 2_766 .
C20 C21 C22 C25 -177.9(5) 2_766 .
C21 C22 C23 C24 0.4(8) . 2_766
C25 C22 C23 C24 177.2(5) . 2_766
C20 C19 C24 C23 -0.4(9) . 2_766
C18 C19 C24 C23 -179.5(5) . 2_766
C23 C22 C25 N2 115.2(5) . .
C21 C22 C25 N2 -68.1(6) . .
N1 C27 C28 N2 -0.6(6) . .
N2 C26 N1 C27 -0.1(5) . .
N2 C26 N1 Co1 -172.2(3) . .
C28 C27 N1 C26 0.4(5) . .
C28 C27 N1 Co1 171.7(3) . .
N1 C26 N2 C28 -0.3(5) . .
N1 C26 N2 C25 178.9(4) . .
C27 C28 N2 C26 0.5(5) . .
C27 C28 N2 C25 -178.7(4) . .
C22 C25 N2 C26 106.0(5) . .
C22 C25 N2 C28 -75.0(6) . .
N4 C15 N3 C16 -0.1(5) . .
N4 C15 N3 Co1 -172.5(3) . .
C17 C16 N3 C15 0.7(5) . .
C17 C16 N3 Co1 173.3(3) . .
N3 C15 N4 C17 -0.5(5) . .
N3 C15 N4 C18 -177.7(4) . .
C16 C17 N4 C15 0.9(5) . .
C16 C17 N4 C18 178.1(4) . .
C19 C18 N4 C15 95.4(6) . .
C19 C18 N4 C17 -81.2(6) . .
O1 C1 O2 Co1 -5.8(5) . .
C2 C1 O2 Co1 173.4(3) . .
O4 C8 O3 Co1 -1.3(5) . .
C9 C8 O3 Co1 178.9(3) . .
C1 O2 Co1 O3 -174.1(3) . .
C1 O2 Co1 N3 -67.7(3) . .
C1 O2 Co1 N1 62.1(3) . .
C8 O3 Co1 O2 -61.3(3) . .
C8 O3 Co1 N3 -173.9(3) . .
C8 O3 Co1 N1 69.2(3) . .
C15 N3 Co1 O2 72.4(4) . .
C16 N3 Co1 O2 -98.6(4) . .
C15 N3 Co1 O3 -172.6(4) . .
C16 N3 Co1 O3 16.4(4) . .
C15 N3 Co1 N1 -60.7(4) . .
C16 N3 Co1 N1 128.4(3) . .
C26 N1 Co1 O2 116.0(3) . .
C27 N1 Co1 O2 -54.0(4) . .
C26 N1 Co1 O3 -9.9(4) . .
C27 N1 Co1 O3 -179.8(4) . .
C26 N1 Co1 N3 -116.6(3) . .
C27 N1 Co1 N3 73.5(4) . .
